data_7225362
loop_
_publ_author_name
'Qureshi, Naseem'
'Yufit, Dmitri S.'
'Steed, Kirsty M.'
'Howard, Judith A. K.'
'Steed, Jonathan W.'

_publ_section_title
;
 Anion hydrogen bonding from a &#x2018;revealed&#x2019; urea ligand
;
_journal_issue 28
_journal_name_full CrystEngComm
_journal_page_first 5333
_journal_paper_doi 10.1039/C6CE01039C
_journal_volume 18
_journal_year 2016
_chemical_formula_sum 'C26 H26 Cu N8 O8 S2'
_chemical_formula_weight 706.21
_space_group_IT_number 14
_symmetry_cell_setting monoclinic
_symmetry_space_group_name_Hall '-P 2ybc'
_symmetry_space_group_name_H-M 'P 1 21/c 1'
_atom_sites_solution_hydrogens difmap
_atom_sites_solution_primary direct
_atom_sites_solution_secondary difmap
_audit_creation_method SHELXL-97
_audit_update_record
;
2016-04-26 deposited with the CCDC.
2016-05-30 downloaded from the CCDC.
;
_cell_angle_alpha 90.00
_cell_angle_beta 98.900(10)
_cell_angle_gamma 90.00
_cell_formula_units_Z 2
_cell_length_a 8.9556(3)
_cell_length_b 21.6859(9)
_cell_length_c 7.1433(4)
_cell_measurement_reflns_used 2634
_cell_measurement_temperature 120(2)
_cell_measurement_theta_max 27.537
_cell_measurement_theta_min 2.302
_cell_volume 1370.60(11)
_computing_cell_refinement 'SAINT v6.45A (Bruker, 2003)'
_computing_data_collection 'SMART v5.625 (Bruker, 2001)'
_computing_data_reduction 'SAINT v6.45A (Bruker, 2003)'
_computing_molecular_graphics
;
Olex2, Durham University (compiled Jul 18 2008 15:30:44)
;
_computing_publication_material
;
Olex2, Durham University (compiled Jul 18 2008 15:30:44)
;
_computing_structure_refinement 'SHELXL-97 (Sheldrick, 1997)'
_computing_structure_solution 'SHELXS-97 (Sheldrick, 1990)/Bruker'
_diffrn_ambient_temperature 120(2)
_diffrn_measured_fraction_theta_full 0.998
_diffrn_measured_fraction_theta_max 0.998
_diffrn_measurement_device_type 'BRUKER SMART 6000 CCD area detector'
_diffrn_measurement_method 'omega scans'
_diffrn_radiation_monochromator graphite
_diffrn_radiation_source 'sealed tube'
_diffrn_radiation_type 'MO K\a'
_diffrn_radiation_wavelength 0.71073
_diffrn_reflns_av_R_equivalents 0.0534
_diffrn_reflns_av_sigmaI/netI 0.0465
_diffrn_reflns_limit_h_max 11
_diffrn_reflns_limit_h_min -11
_diffrn_reflns_limit_k_max 28
_diffrn_reflns_limit_k_min -28
_diffrn_reflns_limit_l_max 9
_diffrn_reflns_limit_l_min -9
_diffrn_reflns_number 13846
_diffrn_reflns_theta_full 28.00
_diffrn_reflns_theta_max 28.00
_diffrn_reflns_theta_min 1.88
_diffrn_source_current 35.0
_diffrn_source_power 1.75
_diffrn_source_voltage 50.0
_exptl_absorpt_coefficient_mu 1.018
_exptl_absorpt_correction_T_max 0.9701
_exptl_absorpt_correction_T_min 0.8706
_exptl_absorpt_correction_type multi-scan
_exptl_absorpt_process_details 'SADABS-2006/1 (Bruker,2006)'
_exptl_crystal_colour green
_exptl_crystal_colour_primary green
_exptl_crystal_density_diffrn 1.711
_exptl_crystal_density_method 'not measured'
_exptl_crystal_description plate
_exptl_crystal_F_000 726
_exptl_crystal_size_max 0.14
_exptl_crystal_size_mid 0.12
_exptl_crystal_size_min 0.03
_refine_diff_density_max 0.649
_refine_diff_density_min -0.942
_refine_diff_density_rms 0.095
_refine_ls_extinction_method none
_refine_ls_goodness_of_fit_ref 1.063
_refine_ls_hydrogen_treatment mixed
_refine_ls_matrix_type full
_refine_ls_number_parameters 253
_refine_ls_number_reflns 3301
_refine_ls_number_restraints 0
_refine_ls_restrained_S_all 1.063
_refine_ls_R_factor_all 0.0691
_refine_ls_R_factor_gt 0.0405
_refine_ls_shift/su_max 0.000
_refine_ls_shift/su_mean 0.000
_refine_ls_structure_factor_coef Fsqd
_refine_ls_weighting_details
;
calc w=1/[\s^2^(Fo^2^)+(0.0400P)^2^+2.0000P] where P=(Fo^2^+2Fc^2^)/3
;
_refine_ls_weighting_scheme calc
_refine_ls_wR_factor_gt 0.0938
_refine_ls_wR_factor_ref 0.1069
_reflns_number_gt 2379
_reflns_number_total 3301
_reflns_threshold_expression >2sigma(I)
_cod_data_source_file c6ce01039c1.cif
_cod_data_source_block 3_NAS3
_cod_depositor_comments
;
The following automatic conversions were performed:

'_symmetry_cell_setting' value 'Monoclinic' changed to 'monoclinic'
according to
/usr/data/users/saulius/crontab/automatic-downloads/rss-feeds/RSC/lib/dictionaries/cif_core.dic
dictionary named 'cif_core.dic' version 2.4.2 from 2011-04-26.

Automatic conversion script
Id: cif_fix_values 4268 2015-11-12 08:31:59Z antanas 

 Adding full bibliography for 7225358--7225363.cif.
;
_cod_original_sg_symbol_H-M P21/c
_cod_database_code 7225362

loop_
_symmetry_equiv_pos_as_xyz
'x, y, z'
'-x, y+1/2, -z+1/2'
'-x, -y, -z'
'x, -y-1/2, z-1/2'

loop_
_atom_site_label
_atom_site_type_symbol
_atom_site_fract_x
_atom_site_fract_y
_atom_site_fract_z
_atom_site_U_iso_or_equiv
_atom_site_adp_type
_atom_site_occupancy
_atom_site_symmetry_multiplicity
_atom_site_calc_flag
_atom_site_refinement_flags
_atom_site_disorder_assembly
_atom_site_disorder_group
Cu1 Cu 0.5000 0.5000 0.5000 0.01566(13) Uani 1 2 d S . .
S1 S -0.09201(8) 0.65637(3) 0.14817(12) 0.02399(18) Uani 1 1 d . . .
O1 O 0.4535(2) 0.56823(9) 0.3207(3) 0.0184(4) Uani 1 1 d . A .
O2 O 0.6485(2) 0.56395(9) 0.7332(3) 0.0216(4) Uani 1 1 d . A .
O3 O 0.7339(2) 0.62862(11) 0.5414(3) 0.0282(5) Uani 1 1 d . A .
O4 O 0.6043(3) 0.66210(10) 0.7523(3) 0.0279(5) Uani 1 1 d . A .
N1 N 0.4580(3) 0.62538(11) 0.0548(4) 0.0190(5) Uani 1 1 d . A .
N2 N 0.6235(3) 0.54630(11) 0.1178(4) 0.0170(5) Uani 1 1 d . A .
N3 N 0.6894(3) 0.48207(10) 0.3859(3) 0.0131(5) Uani 0.70 1 d P A 1
C10 C 0.8423(3) 0.49281(11) 0.1432(3) 0.0129(5) Uani 0.70 1 d P A 1
H10 H 0.8551 0.5098 0.0242 0.019 Uiso 1 1 calc R A 1
N4 N 0.6635(3) 0.61927(11) 0.6735(4) 0.0185(5) Uani 1 1 d . . .
C1 C -0.2013(4) 0.72145(15) 0.2011(5) 0.0240(7) Uani 1 1 d . . .
C2 C 0.0836(3) 0.68881(13) 0.1203(4) 0.0176(6) Uani 1 1 d . . .
C3 C 0.1984(3) 0.64666(13) 0.1015(4) 0.0179(6) Uani 1 1 d . . .
C4 C 0.3408(3) 0.66762(13) 0.0807(4) 0.0173(6) Uani 1 1 d . . .
C5 C 0.3715(3) 0.73056(14) 0.0748(4) 0.0203(6) Uani 1 1 d . . .
C6 C 0.2562(3) 0.77192(14) 0.0920(4) 0.0224(6) Uani 1 1 d . . .
C7 C 0.1132(3) 0.75185(13) 0.1149(4) 0.0199(6) Uani 1 1 d . . .
C8 C 0.5078(3) 0.57952(12) 0.1742(4) 0.0160(5) Uani 1 1 d . . .
C9 C 0.7206(3) 0.50550(12) 0.2227(4) 0.0156(5) Uani 1 1 d . . .
C10A C 0.6894(3) 0.48207(10) 0.3859(3) 0.0131(5) Uani 0.30 1 d P A 2
N3A N 0.8423(3) 0.49281(11) 0.1432(3) 0.0129(5) Uani 0.30 1 d P A 2
C11 C 0.9449(3) 0.45532(14) 0.2376(5) 0.0213(6) Uani 1 1 d . . .
C12 C 0.9274(3) 0.43002(14) 0.4110(5) 0.0218(6) Uani 1 1 d . A .
C13 C 0.7971(3) 0.44434(14) 0.4786(5) 0.0205(6) Uani 1 1 d . . .
H1A H -0.291(4) 0.7079(16) 0.253(5) 0.027(9) Uiso 1 1 d . . .
H1B H -0.238(4) 0.7480(18) 0.082(5) 0.036(10) Uiso 1 1 d . . .
H1C H -0.139(4) 0.7490(18) 0.294(5) 0.034(10) Uiso 1 1 d . . .
H1N H 0.511(4) 0.6340(17) -0.033(5) 0.024(9) Uiso 1 1 d . . .
H2N H 0.648(4) 0.5534(16) 0.008(5) 0.026(9) Uiso 1 1 d . . .
H3 H 0.183(4) 0.6050(16) 0.101(5) 0.023(9) Uiso 1 1 d . . .
H5 H 0.468(4) 0.7461(15) 0.064(5) 0.019(8) Uiso 1 1 d . . .
H6 H 0.273(4) 0.8180(17) 0.095(5) 0.030(9) Uiso 1 1 d . . .
H7 H 0.037(4) 0.7820(17) 0.124(5) 0.031(10) Uiso 1 1 d . . .
H11 H 1.025(4) 0.4484(15) 0.189(5) 0.022(9) Uiso 1 1 d . . .
H12 H 0.998(4) 0.4071(16) 0.479(5) 0.023(9) Uiso 1 1 d . . .
H13 H 0.777(4) 0.4302(18) 0.594(6) 0.037(10) Uiso 1 1 d . . .

loop_
_atom_site_aniso_label
_atom_site_aniso_U_11
_atom_site_aniso_U_22
_atom_site_aniso_U_33
_atom_site_aniso_U_23
_atom_site_aniso_U_13
_atom_site_aniso_U_12
Cu1 0.0159(2) 0.0146(2) 0.0179(3) 0.00357(19) 0.00704(18) 0.00325(18)
S1 0.0174(3) 0.0196(4) 0.0359(4) 0.0032(3) 0.0069(3) 0.0016(3)
O1 0.0203(10) 0.0172(10) 0.0194(10) 0.0050(8) 0.0086(8) 0.0038(8)
O2 0.0301(11) 0.0170(10) 0.0187(11) 0.0039(8) 0.0065(9) 0.0005(8)
O3 0.0331(12) 0.0277(12) 0.0280(12) 0.0036(9) 0.0184(10) -0.0001(9)
O4 0.0352(12) 0.0185(11) 0.0346(13) 0.0039(9) 0.0197(10) 0.0062(9)
N1 0.0203(12) 0.0199(12) 0.0189(12) 0.0042(10) 0.0098(10) 0.0047(9)
N2 0.0180(12) 0.0168(12) 0.0177(13) 0.0037(9) 0.0072(10) 0.0044(9)
N3 0.0128(11) 0.0110(11) 0.0163(12) 0.0021(9) 0.0048(9) 0.0014(8)
C10 0.0153(11) 0.0128(12) 0.0124(12) 0.0016(9) 0.0079(9) 0.0027(9)
N4 0.0163(11) 0.0181(12) 0.0218(13) 0.0016(10) 0.0050(10) 0.0008(9)
C1 0.0194(15) 0.0272(17) 0.0264(17) 0.0026(13) 0.0065(13) 0.0063(12)
C2 0.0176(13) 0.0186(14) 0.0169(14) 0.0009(11) 0.0032(11) 0.0007(11)
C3 0.0195(14) 0.0149(14) 0.0191(14) 0.0010(11) 0.0023(11) 0.0016(11)
C4 0.0162(13) 0.0176(14) 0.0178(14) 0.0038(11) 0.0022(11) 0.0035(10)
C5 0.0189(14) 0.0191(14) 0.0232(15) 0.0031(11) 0.0041(12) 0.0000(11)
C6 0.0251(15) 0.0156(14) 0.0263(16) 0.0009(12) 0.0030(12) 0.0009(11)
C7 0.0220(14) 0.0169(14) 0.0208(15) 0.0003(11) 0.0037(12) 0.0042(11)
C8 0.0146(13) 0.0138(13) 0.0203(14) -0.0003(10) 0.0045(11) -0.0009(10)
C9 0.0175(12) 0.0133(12) 0.0160(13) 0.0008(10) 0.0028(10) -0.0003(10)
C10A 0.0128(11) 0.0110(11) 0.0163(12) 0.0021(9) 0.0048(9) 0.0014(8)
N3A 0.0153(11) 0.0128(12) 0.0124(12) 0.0016(9) 0.0079(9) 0.0027(9)
C11 0.0186(14) 0.0206(15) 0.0265(16) -0.0009(12) 0.0093(12) 0.0029(11)
C12 0.0185(14) 0.0176(14) 0.0290(17) 0.0025(12) 0.0032(12) 0.0036(11)
C13 0.0200(14) 0.0183(14) 0.0241(16) 0.0045(12) 0.0065(12) 0.0033(11)

loop_
_atom_type_symbol
_atom_type_description
_atom_type_scat_dispersion_real
_atom_type_scat_dispersion_imag
_atom_type_scat_source
C C 0.0033 0.0016 'International Tables Vol C Tables 4.2.6.8 and 6.1.1.4'
H H 0.0000 0.0000 'International Tables Vol C Tables 4.2.6.8 and 6.1.1.4'
N N 0.0061 0.0033 'International Tables Vol C Tables 4.2.6.8 and 6.1.1.4'
Cu Cu 0.3201 1.2651 'International Tables Vol C Tables 4.2.6.8 and 6.1.1.4'
S S 0.1246 0.1234 'International Tables Vol C Tables 4.2.6.8 and 6.1.1.4'
O O 0.0106 0.0060 'International Tables Vol C Tables 4.2.6.8 and 6.1.1.4'

loop_
_geom_angle_atom_site_label_1
_geom_angle_atom_site_label_2
_geom_angle_atom_site_label_3
_geom_angle
_geom_angle_site_symmetry_1
_geom_angle_site_symmetry_3
O1 Cu1 O1 180.00(11) . 3_666
O1 Cu1 C10A 90.67(9) . 3_666
O1 Cu1 C10A 89.33(9) 3_666 3_666
O1 Cu1 N3 90.67(9) . 3_666
O1 Cu1 N3 89.33(9) 3_666 3_666
C10A Cu1 N3 0.00(6) 3_666 3_666
O1 Cu1 N3 89.33(9) . .
O1 Cu1 N3 90.67(9) 3_666 .
C10A Cu1 N3 180.0 3_666 .
N3 Cu1 N3 180.0 3_666 .
O1 Cu1 O2 93.22(8) . .
O1 Cu1 O2 86.78(8) 3_666 .
C10A Cu1 O2 91.06(8) 3_666 .
N3 Cu1 O2 91.06(8) 3_666 .
N3 Cu1 O2 88.95(8) . .
O1 Cu1 O2 86.78(8) . 3_666
O1 Cu1 O2 93.22(8) 3_666 3_666
C10A Cu1 O2 88.94(8) 3_666 3_666
N3 Cu1 O2 88.94(8) 3_666 3_666
N3 Cu1 O2 91.05(8) . 3_666
O2 Cu1 O2 180.0 . 3_666
C2 S1 C1 103.64(15) . .
C8 O1 Cu1 128.84(18) . .
N4 O2 Cu1 112.52(16) . .
C8 N1 C4 124.9(3) . .
C8 N1 H1N 117(2) . .
C4 N1 H1N 117(2) . .
C8 N2 C9 128.2(3) . .
C8 N2 H2N 119(2) . .
C9 N2 H2N 112(2) . .
C9 N3 C13 115.2(2) . .
C9 N3 Cu1 125.16(18) . .
C13 N3 Cu1 119.7(2) . .
C11 C10 C9 117.2(3) . .
C11 C10 H10 121.4 . .
C9 C10 H10 121.4 . .
O3 N4 O4 121.8(2) . .
O3 N4 O2 120.0(2) . .
O4 N4 O2 118.2(2) . .
S1 C1 H1A 111(2) . .
S1 C1 H1B 112(2) . .
H1A C1 H1B 108(3) . .
S1 C1 H1C 110(2) . .
H1A C1 H1C 109(3) . .
H1B C1 H1C 107(3) . .
C7 C2 C3 119.5(3) . .
C7 C2 S1 124.8(2) . .
C3 C2 S1 115.6(2) . .
C4 C3 C2 120.0(3) . .
C4 C3 H3 118(2) . .
C2 C3 H3 122(2) . .
C3 C4 C5 121.0(3) . .
C3 C4 N1 120.8(3) . .
C5 C4 N1 118.1(3) . .
C6 C5 C4 118.5(3) . .
C6 C5 H5 119(2) . .
C4 C5 H5 123(2) . .
C7 C6 C5 121.4(3) . .
C7 C6 H6 117(2) . .
C5 C6 H6 122(2) . .
C6 C7 C2 119.6(3) . .
C6 C7 H7 118(2) . .
C2 C7 H7 122(2) . .
O1 C8 N1 123.1(3) . .
O1 C8 N2 123.7(3) . .
N1 C8 N2 113.2(3) . .
C10 C9 N3 125.9(2) . .
C10 C9 N2 112.9(2) . .
N3 C9 N2 121.2(2) . .
C10 C11 C12 122.0(3) . .
C10 C11 H11 117(2) . .
C12 C11 H11 121(2) . .
C13 C12 C11 116.6(3) . .
C13 C12 H12 121(2) . .
C11 C12 H12 123(2) . .
N3 C13 C12 123.1(3) . .
N3 C13 H13 115(2) . .
C12 C13 H13 122(2) . .

loop_
_geom_bond_atom_site_label_1
_geom_bond_atom_site_label_2
_geom_bond_distance
_geom_bond_site_symmetry_2
Cu1 O1 1.9592(19) .
Cu1 O1 1.9592(19) 3_666
Cu1 C10A 2.030(2) 3_666
Cu1 N3 2.030(2) 3_666
Cu1 N3 2.030(2) .
Cu1 O2 2.404(2) .
Cu1 O2 2.404(2) 3_666
S1 C2 1.762(3) .
S1 C1 1.791(3) .
O1 C8 1.244(3) .
O2 N4 1.287(3) .
O3 N4 1.230(3) .
O4 N4 1.246(3) .
N1 C8 1.341(4) .
N1 C4 1.427(4) .
N1 H1N 0.86(4) .
N2 C8 1.373(3) .
N2 C9 1.378(3) .
N2 H2N 0.86(4) .
N3 C9 1.340(4) .
N3 C13 1.357(4) .
C10 C11 1.330(4) .
C10 C9 1.333(4) .
C10 H10 0.9500 .
C1 H1A 0.98(4) .
C1 H1B 1.04(4) .
C1 H1C 1.00(4) .
C2 C7 1.394(4) .
C2 C3 1.398(4) .
C3 C4 1.383(4) .
C3 H3 0.91(3) .
C4 C5 1.394(4) .
C5 C6 1.388(4) .
C5 H5 0.94(3) .
C6 C7 1.386(4) .
C6 H6 1.01(4) .
C7 H7 0.96(4) .
C11 C12 1.385(4) .
C11 H11 0.86(3) .
C12 C13 1.366(4) .
C12 H12 0.88(3) .
C13 H13 0.92(4) .

loop_
_geom_hbond_atom_site_label_D
_geom_hbond_atom_site_label_H
_geom_hbond_atom_site_label_A
_geom_hbond_distance_DH
_geom_hbond_distance_HA
_geom_hbond_distance_DA
_geom_hbond_angle_DHA
_geom_hbond_site_symmetry_A
N1 H1N O4 0.86(4) 1.95(4) 2.810(3) 171(3) 1_554
N2 H2N O2 0.86(4) 1.97(4) 2.817(3) 165(3) 1_554
